data_4028522
loop_
_publ_author_name
'Jing Sun'
'Ya-Jing Xie'
'Chao-Guo Yan'

_publ_contact_author_address
;
      College of Chemistry & Chemical Engineering
      Yangzhou University
      Yangzhou 225002, 
      P.R. China
;
_publ_contact_author_email cgyan@yzu.edu.cn
_publ_contact_author_fax +86-514-87975590-8401
_publ_contact_author_name 'Chao-Guo Yan'
_publ_contact_author_phone +86-514-87975531
_publ_section_title
;
 Construction of Dispirocyclopentanebisoxindoles via Self-Domino
 Michael-Aldol Reactions of 3-Phenacylideneoxindoles
;
_journal_name_full 'Journal of Organic Chemistry'
_journal_page_first 8354
_journal_page_last 8365
_journal_paper_doi 10.1021/jo4010603
_journal_volume 78
_journal_year 2013
_chemical_formula_moiety 'C42 H42 Cl2 N2 O4'
_chemical_formula_sum 'C42 H42 Cl2 N2 O4'
_chemical_formula_weight 709.68
_chemical_name_systematic
; 
 ? 
;
_space_group_IT_number 2
_symmetry_cell_setting triclinic
_symmetry_space_group_name_Hall '-P 1'
_symmetry_space_group_name_H-M 'P -1'
_atom_sites_solution_hydrogens geom
_atom_sites_solution_primary direct
_atom_sites_solution_secondary difmap
_audit_creation_method SHELXL-97
_cell_angle_alpha 91.334(4)
_cell_angle_beta 104.480(4)
_cell_angle_gamma 103.952(3)
_cell_formula_units_Z 2
_cell_length_a 10.3188(13)
_cell_length_b 11.8802(15)
_cell_length_c 15.944(2)
_cell_measurement_reflns_used 7506
_cell_measurement_temperature 296(2)
_cell_measurement_theta_max 22.65
_cell_measurement_theta_min 2.30
_cell_volume 1829.4(4)
_computing_cell_refinement 'Bruker SMART'
_computing_data_collection 'Bruker SMART'
_computing_data_reduction 'Bruker SAINT'
_computing_molecular_graphics 'Bruker SHELXTL'
_computing_publication_material 'Bruker SHELXTL'
_computing_structure_refinement 'SHELXL-97 (Sheldrick, 1997)'
_computing_structure_solution 'SHELXS-97 (Sheldrick, 1990)'
_diffrn_ambient_temperature 296(2)
_diffrn_measured_fraction_theta_full 0.997
_diffrn_measured_fraction_theta_max 0.997
_diffrn_measurement_device_type 'CCD area detector'
_diffrn_measurement_method 'phi and omega scans'
_diffrn_radiation_monochromator graphite
_diffrn_radiation_source 'fine-focus sealed tube'
_diffrn_radiation_type MoK\a
_diffrn_radiation_wavelength 0.71073
_diffrn_reflns_av_R_equivalents 0.0744
_diffrn_reflns_av_sigmaI/netI 0.0916
_diffrn_reflns_limit_h_max 13
_diffrn_reflns_limit_h_min -13
_diffrn_reflns_limit_k_max 15
_diffrn_reflns_limit_k_min -15
_diffrn_reflns_limit_l_max 20
_diffrn_reflns_limit_l_min -20
_diffrn_reflns_number 37591
_diffrn_reflns_theta_full 27.61
_diffrn_reflns_theta_max 27.61
_diffrn_reflns_theta_min 1.32
_exptl_absorpt_coefficient_mu 0.222
_exptl_absorpt_correction_T_max 0.957
_exptl_absorpt_correction_T_min 0.938
_exptl_absorpt_correction_type multi-scan
_exptl_absorpt_process_details sadabs
_exptl_crystal_density_diffrn 1.288
_exptl_crystal_F_000 748
_exptl_crystal_size_max 0.36
_exptl_crystal_size_mid 0.24
_exptl_crystal_size_min 0.20
_refine_diff_density_max 0.261
_refine_diff_density_min -0.353
_refine_diff_density_rms 0.047
_refine_ls_extinction_method none
_refine_ls_goodness_of_fit_ref 1.017
_refine_ls_hydrogen_treatment constr
_refine_ls_matrix_type full
_refine_ls_number_parameters 485
_refine_ls_number_reflns 8489
_refine_ls_number_restraints 6
_refine_ls_restrained_S_all 1.018
_refine_ls_R_factor_all 0.1597
_refine_ls_R_factor_gt 0.0662
_refine_ls_shift/su_max 0.001
_refine_ls_shift/su_mean 0.000
_refine_ls_structure_factor_coef Fsqd
_refine_ls_weighting_details 'calc w=1/[\s^2^(Fo^2^)+(0.0607P)^2^+0.6106P] where P=(Fo^2^+2Fc^2^)/3'
_refine_ls_weighting_scheme calc
_refine_ls_wR_factor_gt 0.1280
_refine_ls_wR_factor_ref 0.1567
_reflns_number_gt 4314
_reflns_number_total 8515
_reflns_threshold_expression >2sigma(I)
_cod_data_source_file jo4010603_si_001_09.cif
_cod_data_source_block 4i
_cod_database_code 4028522

loop_
_symmetry_equiv_pos_as_xyz
'x, y, z'
'-x, -y, -z'

loop_
_atom_site_label
_atom_site_type_symbol
_atom_site_fract_x
_atom_site_fract_y
_atom_site_fract_z
_atom_site_U_iso_or_equiv
_atom_site_adp_type
_atom_site_occupancy
_atom_site_symmetry_multiplicity
_atom_site_calc_flag
_atom_site_refinement_flags
_atom_site_disorder_assembly
_atom_site_disorder_group
C1 C 0.4930(2) 0.0581(2) 0.30262(16) 0.0370(6) Uani 1 1 d . . .
C2 C 0.3444(2) 0.00852(19) 0.24589(15) 0.0326(5) Uani 1 1 d . . .
C3 C 0.3015(2) -0.10499(19) 0.28365(15) 0.0347(6) Uani 1 1 d . . .
C4 C 0.1791(3) -0.1907(2) 0.26265(17) 0.0429(6) Uani 1 1 d . . .
H4 H 0.1054 -0.1849 0.2169 0.052 Uiso 1 1 calc R . .
C5 C 0.1688(3) -0.2854(2) 0.3116(2) 0.0513(7) Uani 1 1 d . . .
C6 C 0.2758(3) -0.2944(2) 0.3801(2) 0.0599(8) Uani 1 1 d . . .
H6 H 0.2652 -0.3587 0.4124 0.072 Uiso 1 1 calc R . .
C7 C 0.3992(3) -0.2090(2) 0.40165(19) 0.0539(7) Uani 1 1 d . . .
H7 H 0.4723 -0.2147 0.4478 0.065 Uiso 1 1 calc R . .
C8 C 0.4099(3) -0.1154(2) 0.35237(16) 0.0401(6) Uani 1 1 d . . .
C9 C 0.6578(3) -0.0040(3) 0.4230(2) 0.0650(9) Uani 1 1 d D . .
H9A H 0.6472 -0.0347 0.4774 0.078 Uiso 0.609(7) 1 calc PR A 1
H9B H 0.7062 0.0779 0.4345 0.078 Uiso 0.609(7) 1 calc PR A 1
H9C H 0.6460 0.0153 0.4796 0.078 Uiso 0.391(7) 1 d PR A 2
H9D H 0.7185 0.0646 0.4088 0.078 Uiso 0.391(7) 1 d PR A 2
C10 C 0.7374(5) -0.0714(6) 0.3802(4) 0.071(2) Uani 0.609(7) 1 d PD A 1
H10A H 0.6874 -0.1530 0.3709 0.085 Uiso 0.609(7) 1 calc PR A 1
H10B H 0.7382 -0.0437 0.3236 0.085 Uiso 0.609(7) 1 calc PR A 1
C11 C 0.8865(5) -0.0623(5) 0.4312(4) 0.078(2) Uani 0.609(7) 1 d PD A 1
H11A H 0.8863 -0.0868 0.4887 0.094 Uiso 0.609(7) 1 calc PR A 1
H11B H 0.9378 0.0188 0.4381 0.094 Uiso 0.609(7) 1 calc PR A 1
C12 C 0.9626(9) -0.1341(8) 0.3898(6) 0.104(3) Uani 0.609(7) 1 d PD A 1
H12A H 0.9106 -0.2141 0.3798 0.156 Uiso 0.609(7) 1 calc PR A 1
H12B H 1.0525 -0.1282 0.4281 0.156 Uiso 0.609(7) 1 calc PR A 1
H12C H 0.9725 -0.1051 0.3354 0.156 Uiso 0.609(7) 1 calc PR A 1
C10' C 0.7373(10) -0.0981(7) 0.4346(7) 0.099(4) Uani 0.391(7) 1 d PD A 2
H10C H 0.8118 -0.0831 0.4877 0.119 Uiso 0.391(7) 1 calc PR A 2
H10D H 0.6776 -0.1757 0.4313 0.119 Uiso 0.391(7) 1 calc PR A 2
C11' C 0.7889(10) -0.0749(10) 0.3534(7) 0.078(4) Uani 0.391(7) 1 d PD A 2
H11C H 0.8366 0.0068 0.3566 0.094 Uiso 0.391(7) 1 calc PR A 2
H11D H 0.7104 -0.0916 0.3025 0.094 Uiso 0.391(7) 1 calc PR A 2
C12' C 0.8872(11) -0.1494(12) 0.3439(9) 0.090(4) Uani 0.391(7) 1 d PD A 2
H12D H 0.9571 -0.1424 0.3977 0.135 Uiso 0.391(7) 1 calc PR A 2
H12E H 0.9301 -0.1233 0.2985 0.135 Uiso 0.391(7) 1 calc PR A 2
H12F H 0.8360 -0.2294 0.3296 0.135 Uiso 0.391(7) 1 calc PR A 2
C13 C 0.2474(2) 0.08884(19) 0.24684(15) 0.0339(6) Uani 1 1 d . . .
H13 H 0.1525 0.0396 0.2281 0.041 Uiso 1 1 calc R . .
C14 C 0.2633(3) 0.1495(2) 0.33468(16) 0.0379(6) Uani 1 1 d . . .
C15 C 0.1570(2) 0.2081(2) 0.34702(15) 0.0372(6) Uani 1 1 d . . .
C16 C 0.0209(3) 0.1752(2) 0.29872(17) 0.0459(7) Uani 1 1 d . . .
H16 H -0.0058 0.1182 0.2524 0.055 Uiso 1 1 calc R . .
C17 C -0.0762(3) 0.2262(2) 0.31838(18) 0.0516(7) Uani 1 1 d . . .
H17 H -0.1681 0.2017 0.2859 0.062 Uiso 1 1 calc R . .
C18 C -0.0392(3) 0.3122(2) 0.38494(19) 0.0511(7) Uani 1 1 d . . .
C19 C -0.1462(3) 0.3665(3) 0.4070(2) 0.0803(10) Uani 1 1 d . . .
H19A H -0.1943 0.3957 0.3560 0.120 Uiso 1 1 calc R . .
H19B H -0.1012 0.4294 0.4515 0.120 Uiso 1 1 calc R . .
H19C H -0.2111 0.3089 0.4274 0.120 Uiso 1 1 calc R . .
C20 C 0.0980(3) 0.3462(3) 0.4313(2) 0.0651(9) Uani 1 1 d . . .
H20 H 0.1253 0.4055 0.4760 0.078 Uiso 1 1 calc R . .
C21 C 0.1947(3) 0.2961(2) 0.41388(18) 0.0556(8) Uani 1 1 d . . .
H21 H 0.2863 0.3207 0.4468 0.067 Uiso 1 1 calc R . .
C22 C 0.1235(3) 0.1719(2) 0.11340(15) 0.0393(6) Uani 1 1 d . . .
C23 C 0.2654(2) 0.17496(19) 0.17484(15) 0.0343(6) Uani 1 1 d . . .
C24 C 0.3199(2) 0.30328(19) 0.20436(15) 0.0358(6) Uani 1 1 d . . .
C25 C 0.4413(3) 0.3641(2) 0.26112(18) 0.0478(7) Uani 1 1 d . . .
H25 H 0.5070 0.3265 0.2894 0.057 Uiso 1 1 calc R . .
C26 C 0.4630(3) 0.4836(2) 0.2750(2) 0.0550(8) Uani 1 1 d . . .
C27 C 0.3686(3) 0.5404(2) 0.2341(2) 0.0551(8) Uani 1 1 d . . .
H27 H 0.3865 0.6207 0.2452 0.066 Uiso 1 1 calc R . .
C28 C 0.2465(3) 0.4800(2) 0.17647(19) 0.0512(7) Uani 1 1 d . . .
H28 H 0.1813 0.5181 0.1482 0.061 Uiso 1 1 calc R . .
C29 C 0.2243(3) 0.3614(2) 0.16211(16) 0.0410(6) Uani 1 1 d . . .
C30 C -0.0127(3) 0.3122(2) 0.05362(18) 0.0557(8) Uani 1 1 d . . .
H30A H -0.0612 0.2503 0.0078 0.067 Uiso 1 1 calc R . .
H30B H 0.0174 0.3825 0.0264 0.067 Uiso 1 1 calc R . .
C31 C -0.1122(3) 0.3319(3) 0.1053(2) 0.0668(9) Uani 1 1 d . . .
H31A H -0.1582 0.2573 0.1210 0.080 Uiso 1 1 calc R . .
H31B H -0.0592 0.3795 0.1587 0.080 Uiso 1 1 calc R . .
C32 C -0.2184(4) 0.3885(4) 0.0591(3) 0.1038(13) Uani 1 1 d . . .
H32A H -0.2686 0.3428 0.0044 0.125 Uiso 1 1 calc R . .
H32B H -0.1724 0.4646 0.0457 0.125 Uiso 1 1 calc R . .
C33 C -0.3205(4) 0.4035(4) 0.1079(3) 0.1221(16) Uani 1 1 d . . .
H33A H -0.3581 0.3305 0.1282 0.183 Uiso 1 1 calc R . .
H33B H -0.3939 0.4292 0.0701 0.183 Uiso 1 1 calc R . .
H33C H -0.2749 0.4604 0.1566 0.183 Uiso 1 1 calc R . .
C34 C 0.3562(2) 0.1263(2) 0.12629(16) 0.0387(6) Uani 1 1 d . . .
H34A H 0.3234 0.1299 0.0641 0.046 Uiso 1 1 calc R . .
H34B H 0.4517 0.1715 0.1456 0.046 Uiso 1 1 calc R . .
C35 C 0.3448(2) 0.00085(19) 0.14721(15) 0.0360(6) Uani 1 1 d . . .
C36 C 0.4589(2) -0.0509(2) 0.13218(15) 0.0379(6) Uani 1 1 d . . .
C37 C 0.4431(3) -0.1701(2) 0.13407(19) 0.0544(7) Uani 1 1 d . . .
H37 H 0.3611 -0.2169 0.1414 0.065 Uiso 1 1 calc R . .
C38 C 0.5476(3) -0.2205(3) 0.1251(2) 0.0629(8) Uani 1 1 d . . .
H38 H 0.5345 -0.3005 0.1273 0.075 Uiso 1 1 calc R . .
C39 C 0.6706(3) -0.1546(3) 0.11318(18) 0.0538(7) Uani 1 1 d . . .
C40 C 0.7834(3) -0.2111(3) 0.1041(2) 0.0839(11) Uani 1 1 d . . .
H40A H 0.8168 -0.2439 0.1573 0.126 Uiso 1 1 calc R . .
H40B H 0.8581 -0.1537 0.0922 0.126 Uiso 1 1 calc R . .
H40C H 0.7469 -0.2717 0.0572 0.126 Uiso 1 1 calc R . .
C41 C 0.6843(3) -0.0376(3) 0.10918(18) 0.0553(8) Uani 1 1 d . . .
H41 H 0.7653 0.0087 0.1001 0.066 Uiso 1 1 calc R . .
C42 C 0.5808(3) 0.0138(2) 0.11827(17) 0.0491(7) Uani 1 1 d . . .
H42 H 0.5938 0.0936 0.1149 0.059 Uiso 1 1 calc R . .
Cl1 Cl 0.01578(9) -0.39589(7) 0.28456(7) 0.0835(3) Uani 1 1 d . . .
Cl2 Cl 0.61508(9) 0.56320(7) 0.34774(8) 0.1084(4) Uani 1 1 d . . .
N1 N 0.5235(2) -0.01954(17) 0.36105(13) 0.0409(5) Uani 1 1 d . A .
N2 N 0.1087(2) 0.28159(17) 0.10724(13) 0.0435(5) Uani 1 1 d . . .
O1 O 0.57454(17) 0.14842(15) 0.29553(11) 0.0472(5) Uani 1 1 d . . .
O2 O 0.21609(16) -0.07445(13) 0.09907(11) 0.0436(4) Uani 1 1 d . . .
H2 H 0.1586 -0.0366 0.0848 0.065 Uiso 1 1 calc R . .
O3 O 0.03776(18) 0.08390(15) 0.07566(11) 0.0526(5) Uani 1 1 d . . .
O4 O 0.3630(2) 0.15010(17) 0.39474(12) 0.0569(5) Uani 1 1 d . . .

loop_
_atom_site_aniso_label
_atom_site_aniso_U_11
_atom_site_aniso_U_22
_atom_site_aniso_U_33
_atom_site_aniso_U_23
_atom_site_aniso_U_13
_atom_site_aniso_U_12
C1 0.0367(14) 0.0363(14) 0.0401(15) -0.0043(12) 0.0108(12) 0.0130(12)
C2 0.0306(13) 0.0316(13) 0.0357(14) -0.0007(10) 0.0086(11) 0.0083(10)
C3 0.0362(14) 0.0332(14) 0.0380(14) 0.0007(11) 0.0132(12) 0.0117(11)
C4 0.0416(15) 0.0389(15) 0.0525(17) 0.0041(13) 0.0169(13) 0.0135(12)
C5 0.0523(17) 0.0374(15) 0.070(2) 0.0061(14) 0.0299(16) 0.0087(13)
C6 0.080(2) 0.0431(17) 0.071(2) 0.0206(15) 0.0361(19) 0.0243(17)
C7 0.0633(19) 0.0498(18) 0.0536(18) 0.0120(14) 0.0139(15) 0.0245(15)
C8 0.0440(15) 0.0390(15) 0.0431(16) 0.0032(12) 0.0160(13) 0.0166(12)
C9 0.0495(18) 0.0581(19) 0.076(2) -0.0004(16) -0.0120(16) 0.0222(15)
C10 0.040(4) 0.081(4) 0.100(7) 0.022(5) 0.011(4) 0.039(3)
C11 0.069(4) 0.080(4) 0.099(5) 0.015(3) 0.032(4) 0.031(3)
C12 0.090(7) 0.125(7) 0.121(7) -0.003(5) 0.035(5) 0.067(6)
C10' 0.073(7) 0.098(9) 0.104(10) 0.036(7) -0.021(7) 0.021(6)
C11' 0.053(8) 0.107(8) 0.084(8) 0.000(6) 0.008(6) 0.047(6)
C12' 0.052(7) 0.121(9) 0.105(10) -0.002(7) 0.021(6) 0.040(7)
C13 0.0325(13) 0.0322(13) 0.0352(14) -0.0017(10) 0.0072(11) 0.0069(10)
C14 0.0406(15) 0.0351(14) 0.0377(15) 0.0016(11) 0.0094(13) 0.0104(11)
C15 0.0415(15) 0.0386(14) 0.0342(14) 0.0021(11) 0.0116(12) 0.0135(11)
C16 0.0468(17) 0.0525(16) 0.0404(16) -0.0065(13) 0.0144(13) 0.0142(13)
C17 0.0409(15) 0.0584(18) 0.0578(18) -0.0001(15) 0.0161(14) 0.0145(13)
C18 0.0555(19) 0.0421(16) 0.0641(19) 0.0032(14) 0.0278(16) 0.0160(13)
C19 0.071(2) 0.069(2) 0.114(3) -0.012(2) 0.042(2) 0.0264(18)
C20 0.073(2) 0.0547(18) 0.070(2) -0.0230(16) 0.0187(18) 0.0228(16)
C21 0.0532(17) 0.0556(18) 0.0566(19) -0.0155(14) 0.0074(15) 0.0203(14)
C22 0.0442(15) 0.0441(16) 0.0307(14) -0.0010(12) 0.0099(12) 0.0135(13)
C23 0.0370(14) 0.0325(13) 0.0340(14) 0.0013(10) 0.0090(11) 0.0104(11)
C24 0.0380(14) 0.0312(13) 0.0397(15) 0.0026(11) 0.0125(12) 0.0096(11)
C25 0.0446(16) 0.0346(15) 0.0616(18) -0.0028(13) 0.0086(14) 0.0118(12)
C26 0.0464(16) 0.0373(16) 0.074(2) -0.0089(14) 0.0080(15) 0.0063(13)
C27 0.0586(19) 0.0299(14) 0.078(2) 0.0024(14) 0.0212(17) 0.0109(14)
C28 0.0583(18) 0.0379(16) 0.0625(19) 0.0089(13) 0.0168(15) 0.0204(14)
C29 0.0459(15) 0.0377(15) 0.0406(15) 0.0038(12) 0.0129(12) 0.0110(12)
C30 0.0585(18) 0.0528(17) 0.0500(18) 0.0034(14) -0.0027(15) 0.0211(14)
C31 0.0566(19) 0.068(2) 0.077(2) 0.0155(17) 0.0109(17) 0.0237(16)
C32 0.085(3) 0.122(3) 0.117(3) 0.018(3) 0.019(3) 0.055(3)
C33 0.082(3) 0.122(4) 0.182(5) 0.011(3) 0.055(3) 0.041(3)
C34 0.0413(14) 0.0390(14) 0.0385(15) 0.0026(11) 0.0146(12) 0.0110(11)
C35 0.0341(13) 0.0327(13) 0.0394(15) -0.0023(11) 0.0090(11) 0.0063(11)
C36 0.0411(14) 0.0405(15) 0.0342(14) -0.0003(11) 0.0110(11) 0.0138(11)
C37 0.0588(18) 0.0442(17) 0.071(2) 0.0069(14) 0.0307(16) 0.0187(14)
C38 0.078(2) 0.0510(18) 0.079(2) 0.0145(16) 0.0378(18) 0.0348(17)
C39 0.0575(19) 0.072(2) 0.0451(17) 0.0103(14) 0.0200(14) 0.0346(16)
C40 0.082(2) 0.114(3) 0.085(3) 0.030(2) 0.037(2) 0.062(2)
C41 0.0449(17) 0.066(2) 0.0591(19) 0.0019(15) 0.0213(14) 0.0143(14)
C42 0.0503(17) 0.0453(16) 0.0574(18) 0.0007(13) 0.0240(14) 0.0129(13)
Cl1 0.0710(6) 0.0444(4) 0.1355(8) 0.0123(5) 0.0433(5) -0.0014(4)
Cl2 0.0691(6) 0.0511(5) 0.1682(11) -0.0363(6) -0.0244(6) 0.0081(4)
N1 0.0364(12) 0.0410(12) 0.0432(13) 0.0001(10) 0.0032(10) 0.0141(10)
N2 0.0486(13) 0.0384(13) 0.0414(13) 0.0018(10) 0.0026(11) 0.0171(10)
O1 0.0382(10) 0.0387(10) 0.0594(12) 0.0004(8) 0.0094(9) 0.0037(8)
O2 0.0418(10) 0.0387(10) 0.0454(11) -0.0064(8) 0.0022(8) 0.0115(8)
O3 0.0489(11) 0.0460(11) 0.0522(12) -0.0096(9) -0.0029(9) 0.0102(9)
O4 0.0569(12) 0.0756(14) 0.0400(11) -0.0085(9) -0.0009(10) 0.0355(10)

loop_
_atom_type_symbol
_atom_type_description
_atom_type_scat_dispersion_real
_atom_type_scat_dispersion_imag
_atom_type_scat_source
C C 0.0033 0.0016 'International Tables Vol C Tables 4.2.6.8 and 6.1.1.4'
H H 0.0000 0.0000 'International Tables Vol C Tables 4.2.6.8 and 6.1.1.4'
N N 0.0061 0.0033 'International Tables Vol C Tables 4.2.6.8 and 6.1.1.4'
O O 0.0106 0.0060 'International Tables Vol C Tables 4.2.6.8 and 6.1.1.4'
Cl Cl 0.1484 0.1585 'International Tables Vol C Tables 4.2.6.8 and 6.1.1.4'

loop_
_geom_angle_atom_site_label_1
_geom_angle_atom_site_label_2
_geom_angle_atom_site_label_3
_geom_angle
O1 C1 N1 124.4(2)
O1 C1 C2 127.2(2)
N1 C1 C2 108.3(2)
C3 C2 C1 101.91(19)
C3 C2 C13 113.33(18)
C1 C2 C13 114.15(18)
C3 C2 C35 116.53(18)
C1 C2 C35 109.58(18)
C13 C2 C35 101.80(18)
C4 C3 C8 119.9(2)
C4 C3 C2 131.3(2)
C8 C3 C2 108.74(19)
C3 C4 C5 118.1(2)
C3 C4 H4 121.0
C5 C4 H4 121.0
C6 C5 C4 121.7(3)
C6 C5 Cl1 119.6(2)
C4 C5 Cl1 118.7(2)
C5 C6 C7 120.7(3)
C5 C6 H6 119.7
C7 C6 H6 119.7
C8 C7 C6 117.6(3)
C8 C7 H7 121.2
C6 C7 H7 121.2
C7 C8 C3 122.0(2)
C7 C8 N1 128.0(2)
C3 C8 N1 109.9(2)
N1 C9 C10' 123.0(5)
N1 C9 C10 105.7(3)
C10' C9 C10 35.4(4)
N1 C9 H9A 110.6
C10' C9 H9A 75.4
C10 C9 H9A 110.6
N1 C9 H9B 110.6
C10' C9 H9B 120.9
C10 C9 H9B 110.6
H9A C9 H9B 108.7
N1 C9 H9C 106.6
C10' C9 H9C 106.6
C10 C9 H9C 140.8
H9A C9 H9C 35.9
H9B C9 H9C 77.7
N1 C9 H9D 106.6
C10' C9 H9D 106.6
C10 C9 H9D 84.7
H9A C9 H9D 133.3
H9B C9 H9D 29.3
H9C C9 H9D 106.5
C11 C10 C9 115.6(3)
C11 C10 H10A 108.4
C9 C10 H10A 108.4
C11 C10 H10B 108.4
C9 C10 H10B 108.4
H10A C10 H10B 107.4
C10 C11 C12 115.0(5)
C10 C11 H11A 108.5
C12 C11 H11A 108.5
C10 C11 H11B 108.5
C12 C11 H11B 108.5
H11A C11 H11B 107.5
C11' C10' C9 94.5(4)
C11' C10' H10C 112.8
C9 C10' H10C 112.8
C11' C10' H10D 112.8
C9 C10' H10D 112.8
H10C C10' H10D 110.3
C10' C11' C12' 111.7(8)
C10' C11' H11C 109.3
C12' C11' H11C 109.3
C10' C11' H11D 109.3
C12' C11' H11D 109.3
H11C C11' H11D 107.9
C11' C12' H12D 109.5
C11' C12' H12E 109.5
H12D C12' H12E 109.5
C11' C12' H12F 109.5
H12D C12' H12F 109.5
H12E C12' H12F 109.5
C14 C13 C2 115.36(19)
C14 C13 C23 113.40(18)
C2 C13 C23 107.15(18)
C14 C13 H13 106.8
C2 C13 H13 106.8
C23 C13 H13 106.8
O4 C14 C15 120.3(2)
O4 C14 C13 120.0(2)
C15 C14 C13 119.7(2)
C16 C15 C21 118.3(2)
C16 C15 C14 123.3(2)
C21 C15 C14 118.2(2)
C15 C16 C17 120.7(2)
C15 C16 H16 119.7
C17 C16 H16 119.7
C18 C17 C16 120.9(3)
C18 C17 H17 119.5
C16 C17 H17 119.5
C17 C18 C20 117.7(2)
C17 C18 C19 120.8(3)
C20 C18 C19 121.5(3)
C18 C19 H19A 109.5
C18 C19 H19B 109.5
H19A C19 H19B 109.5
C18 C19 H19C 109.5
H19A C19 H19C 109.5
H19B C19 H19C 109.5
C21 C20 C18 122.3(3)
C21 C20 H20 118.9
C18 C20 H20 118.9
C20 C21 C15 120.0(3)
C20 C21 H21 120.0
C15 C21 H21 120.0
O3 C22 N2 125.4(2)
O3 C22 C23 125.3(2)
N2 C22 C23 109.4(2)
C24 C23 C22 101.22(18)
C24 C23 C34 113.92(18)
C22 C23 C34 111.01(19)
C24 C23 C13 117.23(19)
C22 C23 C13 110.04(18)
C34 C23 C13 103.58(17)
C25 C24 C29 120.1(2)
C25 C24 C23 131.0(2)
C29 C24 C23 108.8(2)
C24 C25 C26 117.8(2)
C24 C25 H25 121.1
C26 C25 H25 121.1
C27 C26 C25 122.1(3)
C27 C26 Cl2 119.0(2)
C25 C26 Cl2 118.9(2)
C26 C27 C28 120.5(2)
C26 C27 H27 119.7
C28 C27 H27 119.7
C29 C28 C27 117.8(2)
C29 C28 H28 121.1
C27 C28 H28 121.1
C28 C29 C24 121.7(2)
C28 C29 N2 128.3(2)
C24 C29 N2 110.0(2)
N2 C30 C31 112.9(2)
N2 C30 H30A 109.0
C31 C30 H30A 109.0
N2 C30 H30B 109.0
C31 C30 H30B 109.0
H30A C30 H30B 107.8
C32 C31 C30 114.6(3)
C32 C31 H31A 108.6
C30 C31 H31A 108.6
C32 C31 H31B 108.6
C30 C31 H31B 108.6
H31A C31 H31B 107.6
C31 C32 C33 114.9(4)
C31 C32 H32A 108.5
C33 C32 H32A 108.5
C31 C32 H32B 108.5
C33 C32 H32B 108.5
H32A C32 H32B 107.5
C32 C33 H33A 109.5
C32 C33 H33B 109.5
H33A C33 H33B 109.5
C32 C33 H33C 109.5
H33A C33 H33C 109.5
H33B C33 H33C 109.5
C35 C34 C23 107.03(18)
C35 C34 H34A 110.3
C23 C34 H34A 110.3
C35 C34 H34B 110.3
C23 C34 H34B 110.3
H34A C34 H34B 108.6
O2 C35 C34 111.63(19)
O2 C35 C36 107.25(18)
C34 C35 C36 115.57(19)
O2 C35 C2 108.11(17)
C34 C35 C2 101.85(18)
C36 C35 C2 112.24(19)
C42 C36 C37 116.9(2)
C42 C36 C35 124.0(2)
C37 C36 C35 119.0(2)
C36 C37 C38 121.1(3)
C36 C37 H37 119.5
C38 C37 H37 119.5
C39 C38 C37 121.6(3)
C39 C38 H38 119.2
C37 C38 H38 119.2
C41 C39 C38 117.1(2)
C41 C39 C40 122.1(3)
C38 C39 C40 120.8(3)
C39 C40 H40A 109.5
C39 C40 H40B 109.5
H40A C40 H40B 109.5
C39 C40 H40C 109.5
H40A C40 H40C 109.5
H40B C40 H40C 109.5
C39 C41 C42 121.8(3)
C39 C41 H41 119.1
C42 C41 H41 119.1
C36 C42 C41 121.4(2)
C36 C42 H42 119.3
C41 C42 H42 119.3
C1 N1 C8 111.0(2)
C1 N1 C9 123.7(2)
C8 N1 C9 125.3(2)
C22 N2 C29 110.5(2)
C22 N2 C30 124.6(2)
C29 N2 C30 124.9(2)
C35 O2 H2 109.5

loop_
_geom_bond_atom_site_label_1
_geom_bond_atom_site_label_2
_geom_bond_distance
C1 O1 1.221(3)
C1 N1 1.360(3)
C1 C2 1.537(3)
C2 C3 1.503(3)
C2 C13 1.543(3)
C2 C35 1.575(3)
C3 C4 1.377(3)
C3 C8 1.388(3)
C4 C5 1.383(4)
C4 H4 0.9300
C5 C6 1.372(4)
C5 Cl1 1.742(3)
C6 C7 1.382(4)
C6 H6 0.9300
C7 C8 1.376(3)
C7 H7 0.9300
C8 N1 1.399(3)
C9 N1 1.453(3)
C9 C10' 1.528(2)
C9 C10 1.535(2)
C9 H9A 0.9700
C9 H9B 0.9700
C9 H9C 0.9700
C9 H9D 0.9700
C10 C11 1.526(2)
C10 H10A 0.9700
C10 H10B 0.9700
C11 C12 1.528(2)
C11 H11A 0.9700
C11 H11B 0.9700
C12 H12A 0.9600
C12 H12B 0.9600
C12 H12C 0.9600
C10' C11' 1.525(2)
C10' H10C 0.9700
C10' H10D 0.9700
C11' C12' 1.529(2)
C11' H11C 0.9700
C11' H11D 0.9700
C12' H12D 0.9600
C12' H12E 0.9600
C12' H12F 0.9600
C13 C14 1.513(3)
C13 C23 1.571(3)
C13 H13 0.9800
C14 O4 1.216(3)
C14 C15 1.482(3)
C15 C16 1.378(3)
C15 C21 1.387(3)
C16 C17 1.382(3)
C16 H16 0.9300
C17 C18 1.369(4)
C17 H17 0.9300
C18 C20 1.379(4)
C18 C19 1.512(4)
C19 H19A 0.9600
C19 H19B 0.9600
C19 H19C 0.9600
C20 C21 1.358(4)
C20 H20 0.9300
C21 H21 0.9300
C22 O3 1.223(3)
C22 N2 1.351(3)
C22 C23 1.536(3)
C23 C24 1.511(3)
C23 C34 1.554(3)
C24 C25 1.370(3)
C24 C29 1.386(3)
C25 C26 1.387(3)
C25 H25 0.9300
C26 C27 1.360(4)
C26 Cl2 1.739(3)
C27 C28 1.379(4)
C27 H27 0.9300
C28 C29 1.377(3)
C28 H28 0.9300
C29 N2 1.407(3)
C30 N2 1.460(3)
C30 C31 1.523(4)
C30 H30A 0.9700
C30 H30B 0.9700
C31 C32 1.473(4)
C31 H31A 0.9700
C31 H31B 0.9700
C32 C33 1.496(5)
C32 H32A 0.9700
C32 H32B 0.9700
C33 H33A 0.9600
C33 H33B 0.9600
C33 H33C 0.9600
C34 C35 1.518(3)
C34 H34A 0.9700
C34 H34B 0.9700
C35 O2 1.428(3)
C35 C36 1.518(3)
C36 C42 1.379(3)
C36 C37 1.387(3)
C37 C38 1.388(4)
C37 H37 0.9300
C38 C39 1.381(4)
C38 H38 0.9300
C39 C41 1.368(4)
C39 C40 1.511(4)
C40 H40A 0.9600
C40 H40B 0.9600
C40 H40C 0.9600
C41 C42 1.387(4)
C41 H41 0.9300
C42 H42 0.9300
O2 H2 0.8200

loop_
_geom_hbond_atom_site_label_D
_geom_hbond_atom_site_label_H
_geom_hbond_atom_site_label_A
_geom_hbond_distance_DH
_geom_hbond_distance_HA
_geom_hbond_distance_DA
_geom_hbond_angle_DHA
O2 H2 O3 0.82 2.10 2.902(2) 166.6
